data_7005694
loop_
_publ_author_name
'Broge, Louise'
'S\/otofte, Inger'
'Jensen, Kristian'
'Jensen, Nicolai'
'Pretzmann, Ulla'
'Springborg, Johan'

_publ_section_title
;
 Bowl adamanzanes--bicyclic tetraamines: syntheses and crystal
 structures of complexes with cobalt(III) and chelating coordinated
 oxo-anions.
;
_journal_issue 34
_journal_name_full 'Dalton transactions (Cambridge, England : 2003)'
_journal_page_first 3826
_journal_page_last 3839
_journal_paper_doi 10.1039/b704451h
_journal_year 2007
_chemical_formula_moiety '[Co(C11H24N4)(CO3)]ClO4,0.5NaClO4,0.67H2O'
_chemical_formula_sum 'C12 H25.33 Cl1.5 Co N4 Na0.5 O9.67'
_chemical_formula_weight 503.96
_chemical_name_systematic
;
?
;
_space_group_IT_number 19
_symmetry_cell_setting orthorhombic
_symmetry_space_group_name_Hall 'P 2ac 2ab'
_symmetry_space_group_name_H-M 'P 21 21 21'
_atom_sites_solution_hydrogens geom
_atom_sites_solution_primary direct
_atom_sites_solution_secondary difmap
_audit_creation_method SHELXL-97
_cell_angle_alpha 90.00
_cell_angle_beta 90.00
_cell_angle_gamma 90.00
_cell_formula_units_Z 8
_cell_length_a 11.4032(6)
_cell_length_b 11.9183(6)
_cell_length_c 27.5618(13)
_cell_measurement_reflns_used 25980
_cell_measurement_temperature 120(2)
_cell_measurement_theta_max 27.99
_cell_measurement_theta_min 1.86
_cell_volume 3745.8(3)
_computing_cell_refinement 'SAINT (Bruker AXS,1998)'
_computing_data_collection 'SMART (Bruker AXS,1998)'
_computing_data_reduction 'SAINT (Bruker AXS,1998)'
_computing_molecular_graphics 'SHELXTL,ver.6.12 (Sheldrick,2001)'
_computing_structure_refinement 'SHELXTL,ver.6.12 (Sheldrick,2001)'
_computing_structure_solution 'SHELXTL,ver.6.12 (Sheldrick,2001)'
_diffrn_ambient_temperature 120(2)
_diffrn_measured_fraction_theta_full 0.993
_diffrn_measured_fraction_theta_max 0.993
_diffrn_measurement_device_type 'Siemens SMART CCD Platform'
_diffrn_measurement_method 'omega scans'
_diffrn_radiation_monochromator graphite
_diffrn_radiation_source 'normal-focus sealed tube'
_diffrn_radiation_type MoK\a
_diffrn_radiation_wavelength 0.71073
_diffrn_reflns_av_R_equivalents 0.0580
_diffrn_reflns_av_sigmaI/netI 0.0849
_diffrn_reflns_limit_h_max 11
_diffrn_reflns_limit_h_min -14
_diffrn_reflns_limit_k_max 15
_diffrn_reflns_limit_k_min -15
_diffrn_reflns_limit_l_max 34
_diffrn_reflns_limit_l_min -36
_diffrn_reflns_number 25980
_diffrn_reflns_theta_full 27.99
_diffrn_reflns_theta_max 27.99
_diffrn_reflns_theta_min 1.86
_diffrn_standards_number 0
_exptl_absorpt_coefficient_mu 1.203
_exptl_absorpt_correction_T_max 1.0000
_exptl_absorpt_correction_T_min 0.8365
_exptl_absorpt_correction_type multi-scan
_exptl_absorpt_process_details 'SADABS,ver2.03 (Sheldrick,2001)'
_exptl_crystal_colour red
_exptl_crystal_density_diffrn 1.787
_exptl_crystal_density_method 'not measured'
_exptl_crystal_F_000 2085
_exptl_crystal_size_max 0.30
_exptl_crystal_size_mid 0.10
_exptl_crystal_size_min 0.02
_refine_diff_density_max 0.786
_refine_diff_density_min -0.880
_refine_diff_density_rms 0.101
_refine_ls_abs_structure_details 'Flack H D (1983), Acta Cryst. A39, 876-881'
_refine_ls_abs_structure_Flack 0.016(13)
_refine_ls_extinction_method none
_refine_ls_goodness_of_fit_ref 1.002
_refine_ls_hydrogen_treatment mixed
_refine_ls_matrix_type full
_refine_ls_number_parameters 541
_refine_ls_number_reflns 8924
_refine_ls_number_restraints 6
_refine_ls_restrained_S_all 1.001
_refine_ls_R_factor_all 0.0671
_refine_ls_R_factor_gt 0.0489
_refine_ls_shift/su_max 0.017
_refine_ls_shift/su_mean 0.000
_refine_ls_structure_factor_coef Fsqd
_refine_ls_weighting_details 'calc w=1/[\s^2^(Fo^2^)+(0.0392P)^2^+0.0000P] where P=(Fo^2^+2Fc^2^)/3'
_refine_ls_weighting_scheme calc
_refine_ls_wR_factor_gt 0.0899
_refine_ls_wR_factor_ref 0.0982
_reflns_number_gt 7232
_reflns_number_total 8924
_reflns_threshold_expression >2sigma(I)
_cod_data_source_file b704451h.txt
_cod_data_source_block js301ak
_cod_original_sg_symbol_H-M 'P21 21 21'
_cod_original_formula_sum 'C12 H25.33 Cl1.50 Co N4 Na0.50 O9.67'
_cod_database_code 7005694

loop_
_symmetry_equiv_pos_as_xyz
'x, y, z'
'-x+1/2, -y, z+1/2'
'-x, y+1/2, -z+1/2'
'x+1/2, -y+1/2, -z'

loop_
_atom_site_label
_atom_site_type_symbol
_atom_site_fract_x
_atom_site_fract_y
_atom_site_fract_z
_atom_site_U_iso_or_equiv
_atom_site_adp_type
_atom_site_occupancy
_atom_site_symmetry_multiplicity
_atom_site_calc_flag
_atom_site_refinement_flags
_atom_site_disorder_assembly
_atom_site_disorder_group
Co1 Co 0.11683(5) 0.26195(4) 0.167153(18) 0.01164(12) Uani 1 1 d . . .
O1 O 0.0065(2) 0.2479(2) 0.21914(9) 0.0147(6) Uani 1 1 d . . .
O2 O 0.1564(3) 0.3592(2) 0.22117(9) 0.0141(6) Uani 1 1 d . . .
O3 O 0.0390(3) 0.3459(2) 0.28733(9) 0.0156(6) Uani 1 1 d . . .
C12 C 0.0654(4) 0.3203(3) 0.24558(14) 0.0127(8) Uani 1 1 d . . .
N1 N 0.0227(3) 0.3748(2) 0.13494(12) 0.0140(7) Uani 1 1 d . . .
H1 H -0.0121 0.4192 0.1586 0.017 Uiso 1 1 calc R . .
C1 C 0.1009(4) 0.4484(3) 0.10469(15) 0.0197(10) Uani 1 1 d . . .
H11 H 0.0794 0.5281 0.1094 0.024 Uiso 1 1 calc R . .
H12 H 0.0912 0.4298 0.0699 0.024 Uiso 1 1 calc R . .
C2 C 0.2280(4) 0.4295(3) 0.11995(14) 0.0182(10) Uani 1 1 d . . .
H21 H 0.2817 0.4595 0.0949 0.022 Uiso 1 1 calc R . .
H22 H 0.2439 0.4690 0.1509 0.022 Uiso 1 1 calc R . .
N2 N 0.2477(3) 0.3054(3) 0.12616(11) 0.0142(7) Uani 1 1 d . . .
C3 C 0.3506(4) 0.2815(3) 0.15788(14) 0.0183(9) Uani 1 1 d . . .
H31 H 0.3539 0.3369 0.1846 0.022 Uiso 1 1 calc R . .
H32 H 0.4239 0.2876 0.1388 0.022 Uiso 1 1 calc R . .
C4 C 0.3392(4) 0.1637(3) 0.17861(15) 0.0192(10) Uani 1 1 d . . .
H41 H 0.3620 0.1078 0.1538 0.023 Uiso 1 1 calc R . .
H42 H 0.3921 0.1550 0.2068 0.023 Uiso 1 1 calc R . .
N3 N 0.2148(3) 0.1443(2) 0.19394(11) 0.0141(7) Uani 1 1 d . . .
H3 H 0.2118 0.1502 0.2276 0.017 Uiso 1 1 calc R . .
C5 C 0.1654(4) 0.0311(3) 0.18013(15) 0.0182(10) Uani 1 1 d . . .
H51 H 0.1613 -0.0181 0.2090 0.022 Uiso 1 1 calc R . .
H52 H 0.2164 -0.0052 0.1557 0.022 Uiso 1 1 calc R . .
C6 C 0.0436(4) 0.0493(3) 0.15943(15) 0.0172(10) Uani 1 1 d . . .
H61 H 0.0196 -0.0178 0.1407 0.021 Uiso 1 1 calc R . .
H62 H -0.0130 0.0595 0.1863 0.021 Uiso 1 1 calc R . .
N4 N 0.0410(3) 0.1504(3) 0.12706(12) 0.0152(8) Uani 1 1 d . . .
C7 C -0.0817(4) 0.1960(3) 0.12236(14) 0.0180(9) Uani 1 1 d . . .
H71 H -0.1232 0.1904 0.1538 0.022 Uiso 1 1 calc R . .
H72 H -0.1261 0.1525 0.0979 0.022 Uiso 1 1 calc R . .
C8 C -0.0728(4) 0.3184(3) 0.10675(15) 0.0202(10) Uani 1 1 d . . .
H81 H -0.0554 0.3227 0.0716 0.024 Uiso 1 1 calc R . .
H82 H -0.1483 0.3570 0.1127 0.024 Uiso 1 1 calc R . .
C9 C 0.2618(4) 0.2549(3) 0.07638(13) 0.0184(9) Uani 1 1 d . . .
H91 H 0.3460 0.2569 0.0676 0.022 Uiso 1 1 calc R . .
H92 H 0.2194 0.3027 0.0528 0.022 Uiso 1 1 calc R . .
C10 C 0.2179(4) 0.1343(3) 0.07094(15) 0.0201(10) Uani 1 1 d . . .
H101 H 0.2394 0.1061 0.0384 0.024 Uiso 1 1 calc R . .
H102 H 0.2573 0.0864 0.0953 0.024 Uiso 1 1 calc R . .
C11 C 0.0869(4) 0.1251(3) 0.07739(14) 0.0185(10) Uani 1 1 d . . .
H111 H 0.0488 0.1768 0.0541 0.022 Uiso 1 1 calc R . .
H112 H 0.0629 0.0479 0.0686 0.022 Uiso 1 1 calc R . .
Co2 Co 0.29206(5) 0.19450(4) 0.368231(19) 0.01277(13) Uani 1 1 d . . .
O1A O 0.1585(2) 0.0977(2) 0.37061(10) 0.0147(6) Uani 1 1 d . . .
O2A O 0.2338(2) 0.1588(2) 0.30413(9) 0.0131(6) Uani 1 1 d . . .
O3A O 0.0635(3) 0.0609(2) 0.30096(10) 0.0169(7) Uani 1 1 d . . .
C12A C 0.1467(4) 0.1017(3) 0.32391(14) 0.0140(9) Uani 1 1 d . . .
N1A N 0.3997(3) 0.0692(3) 0.36796(12) 0.0168(8) Uani 1 1 d . . .
H1A H 0.3659 0.0124 0.3495 0.020 Uiso 1 1 calc R . .
C1A C 0.4133(4) 0.0256(4) 0.41886(15) 0.0263(11) Uani 1 1 d . . .
H11A H 0.4924 0.0441 0.4313 0.032 Uiso 1 1 calc R . .
H12A H 0.4042 -0.0570 0.4191 0.032 Uiso 1 1 calc R . .
C2A C 0.3204(4) 0.0791(4) 0.45107(16) 0.0266(11) Uani 1 1 d . . .
H21A H 0.2442 0.0409 0.4462 0.032 Uiso 1 1 calc R . .
H22A H 0.3429 0.0709 0.4856 0.032 Uiso 1 1 calc R . .
N2A N 0.3090(3) 0.2001(3) 0.43867(12) 0.0228(9) Uani 1 1 d . . .
C3A C 0.1926(4) 0.2462(4) 0.45364(14) 0.0260(10) Uani 1 1 d . . .
H31A H 0.1934 0.2640 0.4887 0.031 Uiso 1 1 calc R . .
H32A H 0.1305 0.1897 0.4477 0.031 Uiso 1 1 calc R . .
C4A C 0.1670(4) 0.3514(4) 0.42465(15) 0.0261(11) Uani 1 1 d . . .
H41A H 0.0831 0.3715 0.4277 0.031 Uiso 1 1 calc R . .
H42A H 0.2146 0.4147 0.4371 0.031 Uiso 1 1 calc R . .
N3A N 0.1969(3) 0.3291(2) 0.37250(11) 0.0149(7) Uani 1 1 d . . .
H3A H 0.1272 0.3157 0.3560 0.018 Uiso 1 1 calc R . .
C5A C 0.2590(4) 0.4250(3) 0.34731(16) 0.0210(10) Uani 1 1 d . . .
H51A H 0.2034 0.4658 0.3261 0.025 Uiso 1 1 calc R . .
H52A H 0.2904 0.4782 0.3716 0.025 Uiso 1 1 calc R . .
C6A C 0.3577(4) 0.3773(3) 0.31744(15) 0.0184(10) Uani 1 1 d . . .
H61A H 0.3262 0.3431 0.2874 0.022 Uiso 1 1 calc R . .
H62A H 0.4129 0.4377 0.3082 0.022 Uiso 1 1 calc R . .
N4A N 0.4202(3) 0.2900(3) 0.34705(11) 0.0149(8) Uani 1 1 d . . .
C7A C 0.4912(4) 0.2119(3) 0.31660(14) 0.0183(10) Uani 1 1 d . . .
H71A H 0.5677 0.2469 0.3088 0.022 Uiso 1 1 calc R . .
H72A H 0.4496 0.1967 0.2858 0.022 Uiso 1 1 calc R . .
C8A C 0.5110(4) 0.1035(3) 0.34335(15) 0.0176(9) Uani 1 1 d . . .
H81A H 0.5358 0.0444 0.3203 0.021 Uiso 1 1 calc R . .
H82A H 0.5738 0.1135 0.3677 0.021 Uiso 1 1 calc R . .
C9A C 0.4057(4) 0.2692(5) 0.46051(16) 0.0387(14) Uani 1 1 d . . .
H91A H 0.3698 0.3393 0.4728 0.046 Uiso 1 1 calc R . .
H92A H 0.4354 0.2277 0.4891 0.046 Uiso 1 1 calc R . .
C10A C 0.5032(6) 0.2997(6) 0.43250(19) 0.069(2) Uani 1 1 d . . .
H11B H 0.5520 0.2314 0.4293 0.083 Uiso 1 1 calc R . .
H12B H 0.5490 0.3533 0.4524 0.083 Uiso 1 1 calc R . .
C11A C 0.4953(4) 0.3486(4) 0.38405(15) 0.0238(11) Uani 1 1 d . . .
H21B H 0.5758 0.3538 0.3708 0.029 Uiso 1 1 calc R . .
H22B H 0.4656 0.4263 0.3875 0.029 Uiso 1 1 calc R . .
Cl1 Cl -0.34338(10) 0.31937(8) 0.21354(4) 0.0208(2) Uani 1 1 d . . .
O7 O -0.2564(3) 0.3208(2) 0.25114(12) 0.0344(9) Uani 1 1 d . . .
O8 O -0.3807(3) 0.2052(2) 0.20627(11) 0.0339(8) Uani 1 1 d . . .
O9 O -0.4403(3) 0.3872(3) 0.22757(12) 0.0365(9) Uani 1 1 d . . .
O10 O -0.2967(4) 0.3635(3) 0.16936(12) 0.0500(11) Uani 1 1 d . . .
Cl2 Cl -0.17984(9) 0.25819(8) 0.40237(3) 0.0166(2) Uani 1 1 d . . .
O11 O -0.0588(3) 0.2342(3) 0.39436(16) 0.0564(12) Uani 1 1 d . . .
O12 O -0.1934(4) 0.3640(2) 0.42586(11) 0.0393(10) Uani 1 1 d . . .
O13 O -0.2320(3) 0.1714(2) 0.43121(11) 0.0328(9) Uani 1 1 d . . .
O14 O -0.2354(3) 0.2622(3) 0.35616(10) 0.0345(8) Uani 1 1 d . . .
Cl3 Cl 0.08962(13) 0.34880(11) -0.04528(4) 0.0366(3) Uani 1 1 d . . .
O15 O 0.0533(4) 0.3699(3) -0.09349(11) 0.0442(10) Uani 1 1 d . . .
O16 O 0.1824(4) 0.4171(4) -0.03180(15) 0.0714(15) Uani 1 1 d . . .
O17 O 0.0752(9) 0.2429(8) -0.0310(3) 0.0575(18) Uani 0.50 1 d P . .
O17' O -0.0049(8) 0.4072(8) -0.0153(3) 0.0575(18) Uani 0.50 1 d P . .
O18 O 0.0068(9) 0.3188(10) -0.0126(3) 0.070(2) Uani 0.50 1 d P . .
O18' O 0.1667(9) 0.2396(8) -0.0464(3) 0.070(2) Uani 0.50 1 d P . .
Na Na -0.10353(15) 0.19828(13) 0.29045(5) 0.0187(4) Uani 1 1 d . . .
O20 O -0.2405(3) 0.0697(2) 0.26973(12) 0.0281(8) Uani 1 1 d D . .
H201 H -0.223(4) -0.0007(18) 0.2616(15) 0.034 Uiso 1 1 d D . .
H202 H -0.290(3) 0.098(4) 0.2476(13) 0.034 Uiso 1 1 d D . .
O30 O 0.4001(10) 0.4448(10) 0.0060(4) 0.040(3) Uani 0.33 1 d PD . .
H301 H 0.327(5) 0.447(14) -0.007(5) 0.049 Uiso 0.33 1 d PD . .
H302 H 0.448(11) 0.386(9) 0.012(6) 0.049 Uiso 0.33 1 d PD . .

loop_
_atom_site_aniso_label
_atom_site_aniso_U_11
_atom_site_aniso_U_22
_atom_site_aniso_U_33
_atom_site_aniso_U_23
_atom_site_aniso_U_13
_atom_site_aniso_U_12
Co1 0.0127(3) 0.0082(2) 0.0140(3) -0.0008(2) 0.0016(2) -0.0008(2)
O1 0.0175(17) 0.0134(13) 0.0133(13) -0.0011(12) 0.0026(12) 0.0013(13)
O2 0.0139(17) 0.0128(12) 0.0157(14) -0.0031(11) 0.0026(12) -0.0014(12)
O3 0.0170(18) 0.0163(13) 0.0134(14) -0.0038(11) 0.0040(13) 0.0023(12)
C12 0.009(2) 0.0102(17) 0.019(2) 0.0024(16) 0.0010(17) 0.0025(16)
N1 0.013(2) 0.0124(15) 0.0162(17) 0.0030(14) 0.0031(16) 0.0037(14)
C1 0.023(3) 0.0144(18) 0.021(2) 0.0060(16) 0.001(2) 0.0014(19)
C2 0.021(3) 0.0135(18) 0.020(2) 0.0029(15) 0.0055(19) -0.0076(18)
N2 0.0130(19) 0.0140(14) 0.0157(16) -0.0009(14) 0.0011(14) -0.0005(15)
C3 0.010(2) 0.023(2) 0.022(2) -0.0022(17) 0.0039(18) 0.0017(17)
C4 0.014(2) 0.021(2) 0.023(2) -0.0011(17) 0.0012(19) 0.0055(18)
N3 0.016(2) 0.0116(14) 0.0144(16) -0.0027(13) -0.0031(16) -0.0010(15)
C5 0.024(3) 0.0108(17) 0.020(2) 0.0000(16) 0.003(2) -0.0027(18)
C6 0.023(3) 0.0109(17) 0.018(2) 0.0014(16) 0.0011(19) -0.0045(18)
N4 0.019(2) 0.0107(14) 0.0159(17) -0.0005(14) 0.0010(16) -0.0018(14)
C7 0.019(3) 0.0152(18) 0.019(2) 0.0002(17) -0.0019(18) -0.0009(18)
C8 0.016(3) 0.021(2) 0.023(2) 0.0049(18) -0.0024(19) -0.002(2)
C9 0.020(3) 0.021(2) 0.0151(19) -0.0013(17) 0.0066(18) 0.000(2)
C10 0.027(3) 0.0171(19) 0.017(2) -0.0024(16) 0.002(2) 0.000(2)
C11 0.023(3) 0.0170(19) 0.015(2) -0.0016(16) 0.0010(19) -0.0013(18)
Co2 0.0100(3) 0.0160(2) 0.0123(3) -0.0012(2) -0.0004(2) -0.0007(2)
O1A 0.0095(16) 0.0197(13) 0.0149(14) 0.0002(12) 0.0003(13) -0.0035(12)
O2A 0.0091(16) 0.0156(13) 0.0144(13) 0.0001(11) -0.0003(12) -0.0023(12)
O3A 0.0126(18) 0.0192(14) 0.0187(15) -0.0012(12) -0.0023(13) -0.0052(13)
C12A 0.012(2) 0.0137(17) 0.016(2) 0.0006(15) -0.0002(18) 0.0022(16)
N1A 0.014(2) 0.0192(16) 0.0170(17) 0.0044(14) -0.0016(17) -0.0013(15)
C1A 0.022(3) 0.035(2) 0.023(2) 0.011(2) -0.006(2) -0.004(2)
C2A 0.021(3) 0.039(3) 0.019(2) 0.010(2) -0.003(2) -0.002(2)
N2A 0.016(2) 0.035(2) 0.0170(18) -0.0001(16) 0.0018(16) -0.0073(18)
C3A 0.022(3) 0.041(3) 0.015(2) -0.002(2) 0.0076(19) -0.007(2)
C4A 0.015(3) 0.034(2) 0.030(2) -0.012(2) 0.004(2) -0.001(2)
N3A 0.0090(19) 0.0159(16) 0.0197(17) -0.0070(14) -0.0015(16) -0.0030(14)
C5A 0.018(3) 0.0150(19) 0.030(2) -0.0014(17) -0.006(2) -0.0010(18)
C6A 0.013(3) 0.0189(19) 0.023(2) 0.0040(17) 0.0005(19) -0.0051(18)
N4A 0.0081(19) 0.0181(17) 0.0185(17) -0.0004(13) -0.0014(15) -0.0035(14)
C7A 0.014(2) 0.020(2) 0.020(2) -0.0039(17) 0.0062(19) 0.0005(18)
C8A 0.009(2) 0.0196(19) 0.024(2) -0.0051(17) -0.0005(19) -0.0010(18)
C9A 0.028(3) 0.067(4) 0.022(2) -0.005(2) -0.009(2) -0.016(3)
C10A 0.070(5) 0.110(6) 0.027(3) -0.003(3) -0.015(3) -0.060(5)
C11A 0.023(3) 0.027(2) 0.022(2) -0.0046(19) -0.005(2) -0.005(2)
Cl1 0.0202(6) 0.0213(5) 0.0210(5) 0.0064(4) -0.0001(5) 0.0018(5)
O7 0.028(2) 0.0214(16) 0.054(2) 0.0016(15) -0.0257(18) 0.0003(15)
O8 0.040(2) 0.0248(16) 0.0368(19) 0.0027(14) -0.0180(18) -0.0013(17)
O9 0.034(2) 0.0344(18) 0.041(2) 0.0071(16) 0.0088(18) 0.0164(17)
O10 0.066(3) 0.046(2) 0.038(2) 0.0223(18) 0.032(2) 0.020(2)
Cl2 0.0163(6) 0.0139(4) 0.0198(5) -0.0020(4) -0.0023(4) 0.0006(4)
O11 0.013(2) 0.037(2) 0.119(4) 0.008(2) -0.010(2) -0.0023(17)
O12 0.079(3) 0.0145(14) 0.0245(16) -0.0059(13) 0.0068(19) -0.0028(18)
O13 0.051(3) 0.0173(15) 0.0301(17) -0.0012(13) 0.0095(17) -0.0046(16)
O14 0.034(2) 0.053(2) 0.0160(15) 0.0007(15) -0.0097(15) -0.0057(19)
Cl3 0.0499(10) 0.0397(7) 0.0200(6) 0.0045(5) -0.0054(6) -0.0249(7)
O15 0.067(3) 0.046(2) 0.0198(17) 0.0070(16) -0.0088(19) -0.017(2)
O16 0.082(4) 0.068(3) 0.064(3) 0.022(2) -0.039(3) -0.048(3)
O17 0.060(5) 0.064(4) 0.048(4) 0.012(3) -0.017(3) -0.024(4)
O17' 0.060(5) 0.064(4) 0.048(4) 0.012(3) -0.017(3) -0.024(4)
O18 0.082(5) 0.080(5) 0.046(3) 0.017(4) 0.013(4) 0.012(5)
O18' 0.082(5) 0.080(5) 0.046(3) 0.017(4) 0.013(4) 0.012(5)
Na 0.0169(10) 0.0202(7) 0.0192(8) 0.0000(7) 0.0028(7) -0.0039(8)
O20 0.032(2) 0.0123(14) 0.040(2) -0.0025(13) -0.0115(17) 0.0044(14)
O30 0.027(7) 0.050(7) 0.045(7) 0.010(6) -0.001(6) 0.002(6)

loop_
_atom_type_symbol
_atom_type_description
_atom_type_scat_dispersion_real
_atom_type_scat_dispersion_imag
_atom_type_scat_source
C C 0.0033 0.0016 'International Tables Vol C Tables 4.2.6.8 and 6.1.1.4'
H H 0.0000 0.0000 'International Tables Vol C Tables 4.2.6.8 and 6.1.1.4'
N N 0.0061 0.0033 'International Tables Vol C Tables 4.2.6.8 and 6.1.1.4'
O O 0.0106 0.0060 'International Tables Vol C Tables 4.2.6.8 and 6.1.1.4'
Cl Cl 0.1484 0.1585 'International Tables Vol C Tables 4.2.6.8 and 6.1.1.4'
Co Co 0.3494 0.9721 'International Tables Vol C Tables 4.2.6.8 and 6.1.1.4'
Na Na 0.0362 0.0249 'International Tables Vol C Tables 4.2.6.8 and 6.1.1.4'

loop_
_geom_angle_atom_site_label_1
_geom_angle_atom_site_label_2
_geom_angle_atom_site_label_3
_geom_angle
_geom_angle_site_symmetry_1
_geom_angle_site_symmetry_3
_geom_angle_publ_flag
O1 Co1 N4 94.21(13) . . ?
O1 Co1 N1 92.27(13) . . ?
N4 Co1 N1 88.15(14) . . ?
O1 Co1 N3 91.74(13) . . ?
N4 Co1 N3 88.73(14) . . ?
N1 Co1 N3 175.09(14) . . ?
O1 Co1 O2 68.33(11) . . ?
N4 Co1 O2 162.49(13) . . ?
N1 Co1 O2 93.78(13) . . ?
N3 Co1 O2 90.34(12) . . ?
O1 Co1 N2 164.56(12) . . ?
N4 Co1 N2 101.23(14) . . ?
N1 Co1 N2 88.51(14) . . ?
N3 Co1 N2 88.37(14) . . ?
O2 Co1 N2 96.23(12) . . ?
O1 Co1 C12 34.09(12) . . ?
N4 Co1 C12 128.25(14) . . ?
N1 Co1 C12 94.48(14) . . ?
N3 Co1 C12 90.43(13) . . ?
O2 Co1 C12 34.26(12) . . ?
N2 Co1 C12 130.47(13) . . ?
C12 O1 Co1 91.2(2) . . ?
C12 O1 Na 88.6(2) . . ?
Co1 O1 Na 167.40(15) . . ?
C12 O2 Co1 89.9(2) . . ?
C12 O3 Na 91.0(2) . . ?
O3 C12 O1 123.8(4) . . ?
O3 C12 O2 125.7(4) . . ?
O1 C12 O2 110.5(3) . . ?
O3 C12 Co1 177.1(3) . . ?
O1 C12 Co1 54.69(18) . . ?
O2 C12 Co1 55.80(18) . . ?
O3 C12 Na 62.1(2) . . ?
O1 C12 Na 62.45(19) . . ?
O2 C12 Na 168.1(3) . . ?
Co1 C12 Na 116.02(15) . . ?
C8 N1 C1 113.9(3) . . ?
C8 N1 Co1 109.3(2) . . ?
C1 N1 Co1 109.3(2) . . ?
C8 N1 H1 108.1 . . ?
C1 N1 H1 108.1 . . ?
Co1 N1 H1 108.1 . . ?
N1 C1 C2 108.9(3) . . ?
N1 C1 H11 109.9 . . ?
C2 C1 H11 109.9 . . ?
N1 C1 H12 109.9 . . ?
C2 C1 H12 109.9 . . ?
H11 C1 H12 108.3 . . ?
N2 C2 C1 108.5(3) . . ?
N2 C2 H21 110.0 . . ?
C1 C2 H21 110.0 . . ?
N2 C2 H22 110.0 . . ?
C1 C2 H22 110.0 . . ?
H21 C2 H22 108.4 . . ?
C3 N2 C2 111.8(3) . . ?
C3 N2 C9 111.9(3) . . ?
C2 N2 C9 107.7(3) . . ?
C3 N2 Co1 102.3(2) . . ?
C2 N2 Co1 102.3(2) . . ?
C9 N2 Co1 120.3(2) . . ?
N2 C3 C4 109.2(3) . . ?
N2 C3 H31 109.8 . . ?
C4 C3 H31 109.8 . . ?
N2 C3 H32 109.8 . . ?
C4 C3 H32 109.8 . . ?
H31 C3 H32 108.3 . . ?
N3 C4 C3 109.2(3) . . ?
N3 C4 H41 109.8 . . ?
C3 C4 H41 109.8 . . ?
N3 C4 H42 109.8 . . ?
C3 C4 H42 109.8 . . ?
H41 C4 H42 108.3 . . ?
C4 N3 C5 114.8(3) . . ?
C4 N3 Co1 109.1(2) . . ?
C5 N3 Co1 109.6(2) . . ?
C4 N3 H3 107.7 . . ?
C5 N3 H3 107.7 . . ?
Co1 N3 H3 107.7 . . ?
N3 C5 C6 108.0(3) . . ?
N3 C5 H51 110.1 . . ?
C6 C5 H51 110.1 . . ?
N3 C5 H52 110.1 . . ?
C6 C5 H52 110.1 . . ?
H51 C5 H52 108.4 . . ?
N4 C6 C5 110.9(3) . . ?
N4 C6 H61 109.5 . . ?
C5 C6 H61 109.5 . . ?
N4 C6 H62 109.5 . . ?
C5 C6 H62 109.5 . . ?
H61 C6 H62 108.1 . . ?
C11 N4 C6 112.1(3) . . ?
C11 N4 C7 108.6(3) . . ?
C6 N4 C7 111.1(3) . . ?
C11 N4 Co1 120.3(3) . . ?
C6 N4 Co1 101.8(2) . . ?
C7 N4 Co1 102.5(2) . . ?
N4 C7 C8 107.9(3) . . ?
N4 C7 H71 110.1 . . ?
C8 C7 H71 110.1 . . ?
N4 C7 H72 110.1 . . ?
C8 C7 H72 110.1 . . ?
H71 C7 H72 108.4 . . ?
N1 C8 C7 109.3(3) . . ?
N1 C8 H81 109.8 . . ?
C7 C8 H81 109.8 . . ?
N1 C8 H82 109.8 . . ?
C7 C8 H82 109.8 . . ?
H81 C8 H82 108.3 . . ?
N2 C9 C10 115.4(3) . . ?
N2 C9 H91 108.4 . . ?
C10 C9 H91 108.4 . . ?
N2 C9 H92 108.4 . . ?
C10 C9 H92 108.4 . . ?
H91 C9 H92 107.5 . . ?
C11 C10 C9 112.4(4) . . ?
C11 C10 H101 109.1 . . ?
C9 C10 H101 109.1 . . ?
C11 C10 H102 109.1 . . ?
C9 C10 H102 109.1 . . ?
H101 C10 H102 107.9 . . ?
N4 C11 C10 116.1(3) . . ?
N4 C11 H111 108.3 . . ?
C10 C11 H111 108.3 . . ?
N4 C11 H112 108.3 . . ?
C10 C11 H112 108.3 . . ?
H111 C11 H112 107.4 . . ?
O1A Co2 N1A 92.25(13) . . ?
O1A Co2 O2A 68.00(11) . . ?
N1A Co2 O2A 92.55(13) . . ?
O1A Co2 N3A 92.97(13) . . ?
N1A Co2 N3A 173.74(15) . . ?
O2A Co2 N3A 92.60(13) . . ?
O1A Co2 N4A 164.46(13) . . ?
N1A Co2 N4A 88.52(14) . . ?
O2A Co2 N4A 96.46(12) . . ?
N3A Co2 N4A 87.37(14) . . ?
O1A Co2 N2A 93.74(14) . . ?
N1A Co2 N2A 88.12(15) . . ?
O2A Co2 N2A 161.74(14) . . ?
N3A Co2 N2A 88.10(15) . . ?
N4A Co2 N2A 101.79(14) . . ?
O1A Co2 C12A 33.64(12) . . ?
N1A Co2 C12A 94.74(14) . . ?
O2A Co2 C12A 34.45(12) . . ?
N3A Co2 C12A 91.52(13) . . ?
N4A Co2 C12A 130.83(13) . . ?
N2A Co2 C12A 127.31(15) . . ?
C12A O1A Co2 91.5(2) . . ?
C12A O2A Co2 89.7(2) . . ?
C12A O3A Na 112.4(2) . . ?
O3A C12A O1A 124.9(4) . . ?
O3A C12A O2A 124.5(4) . . ?
O1A C12A O2A 110.5(3) . . ?
O3A C12A Co2 174.3(3) . . ?
O1A C12A Co2 54.86(19) . . ?
O2A C12A Co2 55.87(18) . . ?
C8A N1A C1A 115.5(3) . . ?
C8A N1A Co2 109.2(2) . . ?
C1A N1A Co2 109.2(3) . . ?
C8A N1A H1A 107.6 . . ?
C1A N1A H1A 107.6 . . ?
Co2 N1A H1A 107.6 . . ?
N1A C1A C2A 109.1(4) . . ?
N1A C1A H11A 109.9 . . ?
C2A C1A H11A 109.9 . . ?
N1A C1A H12A 109.9 . . ?
C2A C1A H12A 109.9 . . ?
H11A C1A H12A 108.3 . . ?
N2A C2A C1A 109.4(4) . . ?
N2A C2A H21A 109.8 . . ?
C1A C2A H21A 109.8 . . ?
N2A C2A H22A 109.8 . . ?
C1A C2A H22A 109.8 . . ?
H21A C2A H22A 108.2 . . ?
C2A N2A C3A 111.7(3) . . ?
C2A N2A C9A 112.1(4) . . ?
C3A N2A C9A 109.9(4) . . ?
C2A N2A Co2 101.8(3) . . ?
C3A N2A Co2 101.5(3) . . ?
C9A N2A Co2 119.3(3) . . ?
N2A C3A C4A 109.2(3) . . ?
N2A C3A H31A 109.8 . . ?
C4A C3A H31A 109.8 . . ?
N2A C3A H32A 109.8 . . ?
C4A C3A H32A 109.8 . . ?
H31A C3A H32A 108.3 . . ?
N3A C4A C3A 108.4(3) . . ?
N3A C4A H41A 110.0 . . ?
C3A C4A H41A 110.0 . . ?
N3A C4A H42A 110.0 . . ?
C3A C4A H42A 110.0 . . ?
H41A C4A H42A 108.4 . . ?
C4A N3A C5A 114.4(3) . . ?
C4A N3A Co2 109.3(3) . . ?
C5A N3A Co2 109.5(2) . . ?
C4A N3A H3A 107.8 . . ?
C5A N3A H3A 107.8 . . ?
Co2 N3A H3A 107.8 . . ?
C6A C5A N3A 108.4(3) . . ?
C6A C5A H51A 110.0 . . ?
N3A C5A H51A 110.0 . . ?
C6A C5A H52A 110.0 . . ?
N3A C5A H52A 110.0 . . ?
H51A C5A H52A 108.4 . . ?
N4A C6A C5A 108.6(3) . . ?
N4A C6A H61A 110.0 . . ?
C5A C6A H61A 110.0 . . ?
N4A C6A H62A 110.0 . . ?
C5A C6A H62A 110.0 . . ?
H61A C6A H62A 108.4 . . ?
C7A N4A C6A 112.6(3) . . ?
C7A N4A C11A 111.3(3) . . ?
C6A N4A C11A 108.5(3) . . ?
C7A N4A Co2 102.2(2) . . ?
C6A N4A Co2 102.2(2) . . ?
C11A N4A Co2 119.8(2) . . ?
N4A C7A C8A 110.0(3) . . ?
N4A C7A H71A 109.7 . . ?
C8A C7A H71A 109.7 . . ?
N4A C7A H72A 109.7 . . ?
C8A C7A H72A 109.7 . . ?
H71A C7A H72A 108.2 . . ?
N1A C8A C7A 109.3(3) . . ?
N1A C8A H81A 109.8 . . ?
C7A C8A H81A 109.8 . . ?
N1A C8A H82A 109.8 . . ?
C7A C8A H82A 109.8 . . ?
H81A C8A H82A 108.3 . . ?
C10A C9A N2A 120.3(4) . . ?
C10A C9A H91A 107.3 . . ?
N2A C9A H91A 107.3 . . ?
C10A C9A H92A 107.3 . . ?
N2A C9A H92A 107.3 . . ?
H91A C9A H92A 106.9 . . ?
C9A C10A C11A 123.9(6) . . ?
C9A C10A H11B 106.3 . . ?
C11A C10A H11B 106.3 . . ?
C9A C10A H12B 106.4 . . ?
C11A C10A H12B 106.3 . . ?
H11B C10A H12B 106.4 . . ?
C10A C11A N4A 118.1(4) . . ?
C10A C11A H21B 107.8 . . ?
N4A C11A H21B 107.8 . . ?
C10A C11A H22B 107.8 . . ?
N4A C11A H22B 107.8 . . ?
H21B C11A H22B 107.1 . . ?
O9 Cl1 O10 108.2(2) . . ?
O9 Cl1 O7 109.5(2) . . ?
O10 Cl1 O7 110.7(2) . . ?
O9 Cl1 O8 110.2(2) . . ?
O10 Cl1 O8 109.8(2) . . ?
O7 Cl1 O8 108.44(18) . . ?
Cl1 O7 Na 141.47(19) . . ?
O14 Cl2 O12 109.2(2) . . ?
O14 Cl2 O11 107.4(2) . . ?
O12 Cl2 O11 110.6(2) . . ?
O14 Cl2 O13 109.6(2) . . ?
O12 Cl2 O13 109.96(18) . . ?
O11 Cl2 O13 110.1(2) . . ?
O14 Cl2 Na 44.30(14) . . ?
O12 Cl2 Na 130.36(14) . . ?
O11 Cl2 Na 63.56(18) . . ?
O13 Cl2 Na 118.28(13) . . ?
Cl2 O11 Na 90.68(19) . . ?
Cl2 O14 Na 112.00(19) . . ?
O17 Cl3 O18 57.8(6) . . ?
O17 Cl3 O16 124.9(4) . . ?
O18 Cl3 O16 120.6(5) . . ?
O17 Cl3 O15 114.2(4) . . ?
O18 Cl3 O15 117.9(4) . . ?
O16 Cl3 O15 111.8(2) . . ?
O17 Cl3 O17' 100.7(6) . . ?
O18 Cl3 O17' 42.9(5) . . ?
O16 Cl3 O17' 97.3(4) . . ?
O15 Cl3 O17' 102.7(4) . . ?
O17 Cl3 O18' 44.8(5) . . ?
O18 Cl3 O18' 100.6(6) . . ?
O16 Cl3 O18' 93.7(4) . . ?
O15 Cl3 O18' 107.1(4) . . ?
O17' Cl3 O18' 141.6(5) . . ?
O18' O17 O18 136.7(12) . . ?
O18' O17 Cl3 78.9(8) . . ?
O18 O17 Cl3 61.9(6) . . ?
O18 O17' Cl3 59.9(8) . . ?
O17' O18 O17 137.5(12) . . ?
O17' O18 Cl3 77.2(9) . . ?
O17 O18 Cl3 60.3(6) . . ?
O17 O18' Cl3 56.3(7) . . ?
O20 Na O3 163.08(12) . . ?
O20 Na O1 108.68(12) . . ?
O3 Na O1 55.71(9) . . ?
O20 Na O14 88.49(13) . . ?
O3 Na O14 102.27(11) . . ?
O1 Na O14 147.09(12) . . ?
O20 Na O7 78.82(11) . . ?
O3 Na O7 91.62(11) . . ?
O1 Na O7 82.36(11) . . ?
O14 Na O7 73.49(12) . . ?
O20 Na O3A 96.34(11) . . ?
O3 Na O3A 88.20(10) . . ?
O1 Na O3A 81.94(10) . . ?
O14 Na O3A 124.98(11) . . ?
O7 Na O3A 161.09(12) . . ?
O20 Na C12 137.63(14) . . ?
O3 Na C12 26.91(10) . . ?
O1 Na C12 28.99(10) . . ?
O14 Na C12 126.90(13) . . ?
O7 Na C12 89.12(12) . . ?
O3A Na C12 82.20(11) . . ?
O20 Na O11 117.69(12) . . ?
O3 Na O11 79.06(10) . . ?
O1 Na O11 132.03(12) . . ?
O14 Na O11 49.28(10) . . ?
O7 Na O11 117.04(12) . . ?
O3A Na O11 81.49(10) . . ?
C12 Na O11 104.04(12) . . ?
O20 Na Cl2 101.63(10) . . ?
O3 Na Cl2 93.09(8) . . ?
O1 Na Cl2 148.48(9) . . ?
O14 Na Cl2 23.70(7) . . ?
O7 Na Cl2 95.43(9) . . ?
O3A Na Cl2 103.47(8) . . ?
C12 Na Cl2 120.00(10) . . ?
O11 Na Cl2 25.76(7) . . ?
Na O20 H201 123(3) . . ?
Na O20 H202 111(3) . . ?
H201 O20 H202 109(4) . . ?
H301 O30 H302 130(10) . . ?

loop_
_geom_bond_atom_site_label_1
_geom_bond_atom_site_label_2
_geom_bond_distance
_geom_bond_site_symmetry_2
_geom_bond_publ_flag
Co1 O1 1.914(3) . ?
Co1 N4 1.933(3) . ?
Co1 N1 1.936(3) . ?
Co1 N3 1.939(3) . ?
Co1 O2 1.940(3) . ?
Co1 N2 1.942(3) . ?
Co1 C12 2.345(4) . ?
O1 C12 1.315(4) . ?
O1 Na 2.406(3) . ?
O2 C12 1.320(4) . ?
O3 C12 1.228(4) . ?
O3 Na 2.397(3) . ?
C12 Na 2.712(4) . ?
N1 C8 1.497(5) . ?
N1 C1 1.503(5) . ?
N1 H1 0.9300 . ?
C1 C2 1.526(6) . ?
C1 H11 0.9900 . ?
C1 H12 0.9900 . ?
C2 N2 1.506(5) . ?
C2 H21 0.9900 . ?
C2 H22 0.9900 . ?
N2 C3 1.490(5) . ?
N2 C9 1.507(5) . ?
C3 C4 1.522(5) . ?
C3 H31 0.9900 . ?
C3 H32 0.9900 . ?
C4 N3 1.498(5) . ?
C4 H41 0.9900 . ?
C4 H42 0.9900 . ?
N3 C5 1.510(5) . ?
N3 H3 0.9300 . ?
C5 C6 1.518(6) . ?
C5 H51 0.9900 . ?
C5 H52 0.9900 . ?
C6 N4 1.499(5) . ?
C6 H61 0.9900 . ?
C6 H62 0.9900 . ?
N4 C11 1.496(5) . ?
N4 C7 1.507(5) . ?
C7 C8 1.524(5) . ?
C7 H71 0.9900 . ?
C7 H72 0.9900 . ?
C8 H81 0.9900 . ?
C8 H82 0.9900 . ?
C9 C10 1.529(5) . ?
C9 H91 0.9900 . ?
C9 H92 0.9900 . ?
C10 C11 1.508(6) . ?
C10 H101 0.9900 . ?
C10 H102 0.9900 . ?
C11 H111 0.9900 . ?
C11 H112 0.9900 . ?
Co2 O1A 1.912(3) . ?
Co2 N1A 1.933(3) . ?
Co2 O2A 1.935(3) . ?
Co2 N3A 1.941(3) . ?
Co2 N4A 1.942(3) . ?
Co2 N2A 1.952(3) . ?
Co2 C12A 2.337(4) . ?
O1A C12A 1.295(5) . ?
O2A C12A 1.322(5) . ?
O3A C12A 1.240(5) . ?
O3A Na 2.528(3) . ?
N1A C8A 1.496(5) . ?
N1A C1A 1.504(5) . ?
N1A H1A 0.9300 . ?
C1A C2A 1.522(6) . ?
C1A H11A 0.9900 . ?
C1A H12A 0.9900 . ?
C2A N2A 1.488(5) . ?
C2A H21A 0.9900 . ?
C2A H22A 0.9900 . ?
N2A C3A 1.495(6) . ?
N2A C9A 1.501(6) . ?
C3A C4A 1.515(6) . ?
C3A H31A 0.9900 . ?
C3A H32A 0.9900 . ?
C4A N3A 1.501(5) . ?
C4A H41A 0.9900 . ?
C4A H42A 0.9900 . ?
N3A C5A 1.513(5) . ?
N3A H3A 0.9300 . ?
C5A C6A 1.505(6) . ?
C5A H51A 0.9900 . ?
C5A H52A 0.9900 . ?
C6A N4A 1.502(5) . ?
C6A H61A 0.9900 . ?
C6A H62A 0.9900 . ?
N4A C7A 1.493(5) . ?
N4A C11A 1.503(5) . ?
C7A C8A 1.504(5) . ?
C7A H71A 0.9900 . ?
C7A H72A 0.9900 . ?
C8A H81A 0.9900 . ?
C8A H82A 0.9900 . ?
C9A C10A 1.402(7) . ?
C9A H91A 0.9900 . ?
C9A H92A 0.9900 . ?
C10A C11A 1.460(7) . ?
C10A H11B 0.9900 . ?
C10A H12B 0.9900 . ?
C11A H21B 0.9900 . ?
C11A H22B 0.9900 . ?
Cl1 O9 1.423(3) . ?
Cl1 O10 1.429(3) . ?
Cl1 O7 1.434(3) . ?
Cl1 O8 1.440(3) . ?
O7 Na 2.519(3) . ?
Cl2 O14 1.423(3) . ?
Cl2 O12 1.426(3) . ?
Cl2 O11 1.427(4) . ?
Cl2 O13 1.434(3) . ?
Cl2 Na 3.2836(18) . ?
O11 Na 2.940(5) . ?
O14 Na 2.474(4) . ?
Cl3 O17 1.332(9) . ?
Cl3 O18 1.354(9) . ?
Cl3 O16 1.386(4) . ?
Cl3 O15 1.414(3) . ?
Cl3 O17' 1.526(10) . ?
Cl3 O18' 1.571(10) . ?
O17 O18' 1.127(11) . ?
O17 O18 1.298(13) . ?
O17' O18 1.064(12) . ?
Na O20 2.261(4) . ?
O20 H201 0.890(15) . ?
O20 H202 0.893(16) . ?
O30 H301 0.904(17) . ?
O30 H302 0.903(17) . ?

loop_
_geom_hbond_atom_site_label_D
_geom_hbond_atom_site_label_H
_geom_hbond_atom_site_label_A
_geom_hbond_distance_DH
_geom_hbond_distance_HA
_geom_hbond_distance_DA
_geom_hbond_angle_DHA
_geom_hbond_site_symmetry_A
N1 H1 O3A 0.93 2.11 3.002(4) 161.3 3
N3 H3 O2A 0.93 2.13 3.050(4) 171.0 .
N1A H1A O10 0.93 2.01 2.906(5) 161.1 3_545
N3A H3A O3 0.93 2.17 2.966(4) 142.5 .

loop_
_geom_torsion_atom_site_label_1
_geom_torsion_atom_site_label_2
_geom_torsion_atom_site_label_3
_geom_torsion_atom_site_label_4
_geom_torsion
_geom_torsion_site_symmetry_1
_geom_torsion_site_symmetry_2
_geom_torsion_site_symmetry_3
_geom_torsion_site_symmetry_4
_geom_torsion_publ_flag
Co1 N1 C1 C2 -14.9(4) . . . . ?
N1 C1 C2 N2 43.5(4) . . . . ?
C1 C2 N2 Co1 -49.8(3) . . . . ?
C2 N2 Co1 N1 33.8(2) . . . . ?
N2 Co1 N1 C1 -11.2(3) . . . . ?
Co1 N2 C3 C4 49.4(3) . . . . ?
N2 C3 C4 N3 -42.3(4) . . . . ?
C3 C4 N3 Co1 13.2(4) . . . . ?
C4 N3 Co1 N2 12.2(3) . . . . ?
N3 Co1 N2 C3 -34.1(2) . . . . ?
Co1 N3 C5 C6 -11.8(4) . . . . ?
N3 C5 C6 N4 41.0(4) . . . . ?
C5 C6 N4 Co1 -49.1(3) . . . . ?
C6 N4 Co1 N3 33.7(3) . . . . ?
N4 Co1 N3 C5 -13.0(3) . . . . ?
Co1 N4 C7 C8 50.3(3) . . . . ?
N4 C7 C8 N1 -42.7(4) . . . . ?
C7 C8 N1 Co1 13.4(4) . . . . ?
C8 N1 Co1 N4 12.8(3) . . . . ?
N1 Co1 N4 C7 -35.1(2) . . . . ?
Co1 N2 C9 C10 -31.8(5) . . . . ?
N2 C9 C10 C11 65.4(5) . . . . ?
C9 C10 C11 N4 -66.4(4) . . . . ?
C10 C11 N4 Co1 33.3(4) . . . . ?
C11 N4 Co1 N2 -2.7(3) . . . . ?
N4 Co1 N2 C9 2.3(3) . . . . ?
Co1 N2 C9 C10 -31.8(5) . . . . ?
Co2 N1A C1A C2A 11.2(4) . . . . ?
N1A C1A C2A N2A -41.5(5) . . . . ?
C1A C2A N2A Co2 50.0(4) . . . . ?
C2A N2A Co2 N1A -35.5(3) . . . . ?
N2A Co2 N1A C1A 14.1(3) . . . . ?
Co2 N2A C3A C4A -51.1(4) . . . . ?
N2A C3A C4A N3A 44.9(5) . . . . ?
C3A C4A N3A Co2 -15.2(4) . . . . ?
C4A N3A Co2 N2A -11.2(3) . . . . ?
N3A Co2 N2A C3A 34.2(3) . . . . ?
Co2 N3A C5A C6A 13.6(4) . . . . ?
N3A C5A C6A N4A -43.6(4) . . . . ?
C5A C6A N4A Co2 51.8(3) . . . . ?
C6A N4A Co2 N3A -35.4(2) . . . . ?
N4A Co2 N3A C5A 12.9(3) . . . . ?
Co2 N4A C7A C8A -48.4(4) . . . . ?
N4A C7A C8A N1A 42.2(4) . . . . ?
C7A C8A N1A Co2 -13.9(4) . . . . ?
C8A N1A Co2 N4A -11.1(3) . . . . ?
N1A Co2 N4A C7A 32.6(2) . . . . ?
Co2 N2A C9A C10A -20.1(7) . . . . ?
N2A C9A C10A C11A 48.5(10) . . . . ?
C9A C10A C11A N4A -50.9(9) . . . . ?
C10A C11A N4A Co2 24.7(6) . . . . ?
C11A N4A Co2 N2A -3.1(3) . . . . ?
N4A Co2 N2A C9A 0.3(4) . . . . ?
Co2 N2A C9A C10A -20.1(7) . . . . ?
